data_2008101
loop_
_publ_author_name
'Shun-ich Kubota'
'Hisanori Yamane'
'Masahiko Shimada'

_publ_section_title
;
 A powder diffraction study of BaCaGa~4~O~8~
;
_journal_issue 1
_journal_name_full 'Acta Crystallographica Section C'
_journal_page_first 14
_journal_page_last 17
_journal_paper_doi 10.1107/S0108270198010178
_journal_volume 55
_journal_year 1999
_chemical_formula_moiety 'Ba1 Ca1 Ga4 O8'
_chemical_formula_sum 'Ba Ca Ga4 O8'
_chemical_formula_weight 584.29
_chemical_name_systematic ' ?'
_space_group_IT_number 44
_symmetry_cell_setting orthorhombic
_symmetry_space_group_name_Hall 'I 2 -2'
_symmetry_space_group_name_H-M 'I m m 2'
_atom_type_scat_source 'International Tables for X-ray Crystallography (Vol. IV)'
_cell_angle_alpha 90.0
_cell_angle_beta 90.0
_cell_angle_gamma 90.0
_cell_formula_units_Z 2
_cell_length_a 8.25350(10)
_cell_length_b 9.20840(10)
_cell_length_c 5.16100(10)
_cell_measurement_reflns_used 494
_cell_measurement_temperature 293
_cell_measurement_theta_max 70
_cell_measurement_theta_min 7.5
_cell_volume 392.244(10)
_diffrn_ambient_temperature 293
_diffrn_measurement_device RIGAKU_RINT2500V_diffractometer
_diffrn_measurement_method \q/2\q
_diffrn_radiation_monochromator graphite
_diffrn_radiation_source xray_rotor
_diffrn_radiation_type 'Cu K\a'
_diffrn_radiation_wavelength 1.540562
_exptl_absorpt_coefficient_mu 60.76
_exptl_crystal_density_diffrn 4.94710(10)
_refine_ls_hydrogen_treatment none
_refine_ls_matrix_type full
_refine_ls_number_parameters 36
_refine_ls_structure_factor_coef Inet
_refine_ls_weighting_scheme sigma
_cod_data_source_file os1030.cif
_cod_data_source_block 1
_cod_original_cell_volume 392.250(10)
_cod_original_formula_sum 'Ba1 Ca1 Ga4 O8'
_cod_database_code 2008101

loop_
_symmetry_equiv_pos_as_xyz
+x,+y,+z
-x,-y,+z
+x,-y,+z
-x,+y,+z
1/2+x,1/2+y,1/2+z
1/2-x,1/2-y,1/2+z
1/2+x,1/2-y,1/2+z
1/2-x,1/2+y,1/2+z

loop_
_atom_site_label
_atom_site_fract_x
_atom_site_fract_y
_atom_site_fract_z
_atom_site_U_iso_or_equiv
_atom_site_occupancy
Ga 0.2916(2) 0.1672(2) 0.4612(4) 0.46(4) 1.0
Ca 0.0 0.5 0.4339(9) 0.11(4) 1.0
Ba 0.0 0.0 0.0 0.75(4) 1.0
O1 0.2939(8) 0.1694(8) 0.1052(14) 1.26(18) 1.0
O2 0.0 0.3296(12) 0.079(2) 1.0(3) 1.0
O3 0.1872(13) 0.0 0.581(2) 1.6(3) 1.0

loop_
_geom_angle_atom_site_label_1
_geom_angle_atom_site_label_2
_geom_angle_atom_site_label_3
_geom_angle_site_symmetry_1
_geom_angle_site_symmetry_2
_geom_angle_site_symmetry_3
_geom_angle
_geom_angle_publ_flag
O1 Ga O2 6 1 7 102.5(4) yes
O1 Ga O1 6 1 1 113.8(3) yes
O1 Ga O3 6 1 1 111.6(3) yes
O2 Ga O1 7 1 1 108.8(4) yes
O2 Ga O3 7 1 1 109.8(4) yes
O1 Ga O3 1 1 1 110.1(4) yes

loop_
_geom_bond_atom_site_label_1
_geom_bond_atom_site_label_2
_geom_bond_site_symmetry_1
_geom_bond_site_symmetry_2
_geom_bond_distance
_geom_bond_publ_flag
Ga O1 1 6 1.821(8) yes
Ga O2 1 7 1.824(4) yes
Ga O1 1 1 1.837(7) yes
Ga O3 1 1 1.869(6) yes
Ca O2 1 1 2.413(12) yes
Ca O1 1 6 2.471(8) yes
Ca O3 1 8_554 3.161(11) yes
Ba O3 1 1_554 2.660(11) yes
Ba O1 1 1 2.935(7) yes
Ba O2 1 1 3.062(11) yas
Ba O3 1 1 3.371(11) yes
